data_1505819
loop_
_publ_author_name
'Tokumaru, Kazuyuki'
'Arai, Shigeru'
'Nishida, Atsushi'

_publ_section_title
;
 Stereoselective furan-iminium cation cyclization in the construction of
 the core structure of manzamine A.
;
_journal_issue 1
_journal_name_full 'Organic letters'
_journal_page_first 27
_journal_page_last 30
_journal_paper_doi 10.1021/ol052387m
_journal_volume 8
_journal_year 2006
_chemical_formula_moiety 'C25 H32 N2 O7 S '
_chemical_formula_sum 'C25 H32 N2 O7 S'
_chemical_formula_weight 504.60
_space_group_IT_number 33
_symmetry_cell_setting orthorhombic
_symmetry_Int_Tables_number 33
_symmetry_space_group_name_Hall 'P 2c -2n'
_symmetry_space_group_name_H-M 'P n a 21'
_cell_angle_alpha 90
_cell_angle_beta 90
_cell_angle_gamma 90
_cell_formula_units_Z 4
_cell_length_a 11.972(2)
_cell_length_b 12.187(3)
_cell_length_c 17.556(3)
_cell_measurement_reflns_used 16
_cell_measurement_temperature 298.2
_cell_measurement_theta_max 14.7
_cell_measurement_theta_min 12.0
_cell_volume 2561.5(9)
_computing_cell_refinement WinAFC
_computing_data_collection WinAFC
_computing_data_reduction 'teXsan Ver. 1.11'
_computing_publication_material 'teXsan Ver. 1.11'
_computing_structure_refinement 'teXsan Ver. 1.10'
_computing_structure_solution SIR97
_diffrn_measured_fraction_theta_full 0.9996
_diffrn_measured_fraction_theta_max 0.9996
_diffrn_measurement_device_type 'Rigaku AFC7S'
_diffrn_measurement_method \w-2\q
_diffrn_radiation_type 'Cu K\a'
_diffrn_radiation_wavelength 1.5418
_diffrn_reflns_limit_h_max 14
_diffrn_reflns_limit_h_min 0
_diffrn_reflns_limit_k_max 14
_diffrn_reflns_limit_k_min 0
_diffrn_reflns_limit_l_max 21
_diffrn_reflns_limit_l_min 0
_diffrn_reflns_number 2722
_diffrn_reflns_theta_full 68.98
_diffrn_reflns_theta_max 68.98
_diffrn_standards_decay_% 1.74
_diffrn_standards_interval_count 150
_diffrn_standards_number 3
_exptl_absorpt_coefficient_mu 1.518
_exptl_absorpt_correction_T_max 0.968
_exptl_absorpt_correction_T_min 0.812
_exptl_absorpt_correction_type psi-scan
_exptl_absorpt_process_details '(North, Phillips & Mathews, 1968)'
_exptl_crystal_colour colorless
_exptl_crystal_density_diffrn 1.308
_exptl_crystal_density_method 'not measured'
_exptl_crystal_description prismatic
_exptl_crystal_size_max 0.300
_exptl_crystal_size_mid 0.300
_exptl_crystal_size_min 0.200
_refine_diff_density_max 0.18
_refine_diff_density_min -0.18
_refine_ls_abs_structure_Flack 0.98(6)
_refine_ls_extinction_coef 0.056(2)
_refine_ls_extinction_method 'Zachariasen(1967) type 2 Gaussian isotropic'
_refine_ls_goodness_of_fit_ref 1.377
_refine_ls_hydrogen_treatment noref
_refine_ls_number_parameters 317
_refine_ls_number_reflns 2357
_refine_ls_R_factor_gt 0.0407
_refine_ls_shift/su_max 0.0101
_refine_ls_structure_factor_coef F
_refine_ls_weighting_details 'w = 1/[\s^2^(Fo) + 0.00022|Fo|^2^]'
_refine_ls_weighting_scheme calc
_refine_ls_wR_factor_ref 0.0514
_reflns_number_gt 2014
_reflns_number_total 2466
_reflns_threshold_expression F^2^>2.0\s(F^2^)
_cod_data_source_file ol052387msi20051003_062429.cif
_cod_data_source_block compound_20
_cod_original_cell_volume 2561(1)
_cod_original_sg_symbol_H-M 'P n a 21     '
_cod_original_formula_sum 'C25 H32 N2 O7 S '
_cod_database_code 1505819

loop_
_symmetry_equiv_pos_as_xyz
x,y,z
-x,-y,1/2+z
1/2-x,1/2+y,1/2+z
1/2+x,1/2-y,z

loop_
_atom_site_label
_atom_site_type_symbol
_atom_site_fract_x
_atom_site_fract_y
_atom_site_fract_z
_atom_site_U_iso_or_equiv
_atom_site_adp_type
_atom_site_occupancy
_atom_site_calc_flag
S(1) S 0.83215(7) -0.28216(7) 0.2378 0.0607(2) Uani 1.00 d
O(1) O 0.7927(2) 0.2420(2) 0.2343(2) 0.0838(9) Uani 1.00 d
O(2) O 0.9788(2) 0.2049(2) 0.0988(2) 0.0572(6) Uani 1.00 d
O(3) O 1.0232(3) 0.3008(4) -0.0021(3) 0.138(2) Uani 1.00 d
O(4) O 0.7985(2) -0.0798(2) 0.0218(2) 0.0546(6) Uani 1.00 d
O(5) O 0.9586(2) -0.1151(2) -0.0435(2) 0.0677(8) Uani 1.00 d
O(6) O 0.7999(3) -0.2860(3) 0.1596(2) 0.094(1) Uani 1.00 d
O(7) O 0.7488(2) -0.2946(2) 0.2952(2) 0.0751(9) Uani 1.00 d
N(1) N 0.8922(2) -0.1644(2) 0.2526(2) 0.0556(7) Uani 1.00 d
N(2) N 0.9598(2) -0.0116(2) 0.0633(2) 0.0498(7) Uani 1.00 d
C(1) C 0.8936(4) 0.0051(3) 0.3214(2) 0.063(1) Uani 1.00 d
C(2) C 0.8961(3) -0.1181(3) 0.3296(3) 0.065(1) Uani 1.00 d
C(3) C 0.9897(3) -0.1358(3) 0.2074(3) 0.0553(9) Uani 1.00 d
C(4) C 0.9981(3) -0.0108(3) 0.1944(3) 0.0480(7) Uani 1.00 d
C(5) C 0.9878(3) 0.0488(3) 0.2713(3) 0.0570(9) Uani 1.00 d
C(6) C 0.9752(3) 0.1735(3) 0.2614(3) 0.065(1) Uani 1.00 d
C(7) C 0.8750(3) 0.1957(3) 0.2135(2) 0.0584(9) Uani 1.00 d
C(8) C 0.8839(3) 0.1485(2) 0.1323(2) 0.0498(8) Uani 1.00 d
C(9) C 0.9094(2) 0.0232(2) 0.1350(2) 0.0429(7) Uani 1.00 d
C(10) C 1.1078(3) 0.0109(3) 0.1516(3) 0.0574(9) Uani 1.00 d
C(11) C 1.0820(3) -0.0140(3) 0.0683(3) 0.0622(9) Uani 1.00 d
C(12) C 0.7855(3) 0.1771(3) 0.0804(3) 0.069(1) Uani 1.00 d
C(13) C 0.8329(5) 0.2357(7) 0.0168(4) 0.153(3) Uani 1.00 d
C(14) C 0.9527(5) 0.2546(5) 0.0334(3) 0.092(1) Uani 1.00 d
C(15) C 0.9088(3) -0.0739(3) 0.0087(2) 0.0496(8) Uani 1.00 d
C(16) C 0.7245(3) -0.1410(3) -0.0309(2) 0.0615(9) Uani 1.00 d
C(17) C 0.6150(4) -0.1339(5) 0.0088(3) 0.092(2) Uani 1.00 d
C(18) C 0.7234(4) -0.0827(4) -0.1071(3) 0.083(1) Uani 1.00 d
C(19) C 0.7626(4) -0.2587(4) -0.0374(3) 0.079(1) Uani 1.00 d
C(20) C 0.9347(3) -0.3850(3) 0.2519(3) 0.0613(9) Uani 1.00 d
C(21) C 0.9829(4) -0.3972(3) 0.3219(3) 0.075(1) Uani 1.00 d
C(22) C 1.0607(4) -0.4799(4) 0.3332(4) 0.099(2) Uani 1.00 d
C(23) C 1.0882(4) -0.5480(4) 0.2754(5) 0.105(2) Uani 1.00 d
C(24) C 1.0398(6) -0.5372(5) 0.2058(5) 0.113(2) Uani 1.00 d
C(25) C 0.9634(5) -0.4542(4) 0.1927(3) 0.090(2) Uani 1.00 d
H(1) H 0.9621 -0.3501 0.3655 0.0909 Uiso 1.00 calc
H(2) H 1.0978 -0.4890 0.3827 0.1298 Uiso 1.00 calc
H(3) H 1.1432 -0.6067 0.2791 0.1266 Uiso 1.00 calc
H(4) H 1.0590 -0.5911 0.1652 0.1416 Uiso 1.00 calc
H(5) H 0.9312 -0.4418 0.1429 0.1156 Uiso 1.00 calc
H(6) H 0.8216 0.0204 0.2975 0.0695 Uiso 1.00 calc
H(7) H 0.8958 0.0391 0.3674 0.0772 Uiso 1.00 calc
H(8) H 0.8316 -0.1445 0.3597 0.0771 Uiso 1.00 calc
H(9) H 0.9615 -0.1400 0.3518 0.0694 Uiso 1.00 calc
H(10) H 1.0570 -0.1629 0.2309 0.0670 Uiso 1.00 calc
H(11) H 0.9881 -0.1758 0.1601 0.0650 Uiso 1.00 calc
H(12) H 0.9663 0.2102 0.3083 0.0791 Uiso 1.00 calc
H(13) H 1.0424 0.2025 0.2364 0.0711 Uiso 1.00 calc
H(14) H 1.1347 0.0863 0.1576 0.0614 Uiso 1.00 calc
H(15) H 1.1685 -0.0360 0.1692 0.0613 Uiso 1.00 calc
H(16) H 1.1119 -0.0846 0.0539 0.0769 Uiso 1.00 calc
H(17) H 1.1121 0.0400 0.0347 0.0764 Uiso 1.00 calc
H(18) H 0.7496 0.1200 0.0670 0.0893 Uiso 1.00 calc
H(19) H 0.7382 0.2252 0.1021 0.0865 Uiso 1.00 calc
H(20) H 0.8230 0.1888 -0.0278 0.2053 Uiso 1.00 calc
H(21) H 0.8027 0.2969 -0.0017 0.1594 Uiso 1.00 calc
H(22) H 1.0515 0.0366 0.2964 0.0594 Uiso 1.00 calc
H(23) H 0.8405 -0.0136 0.1436 0.0440 Uiso 1.00 calc
H(24) H 0.5896 -0.0562 0.0153 0.1138 Uiso 1.00 calc
H(25) H 0.5566 -0.1717 -0.0180 0.1095 Uiso 1.00 calc
H(26) H 0.6237 -0.1609 0.0586 0.0911 Uiso 1.00 calc
H(27) H 0.7937 -0.0858 -0.1338 0.1171 Uiso 1.00 calc
H(28) H 0.6718 -0.1162 -0.1404 0.0916 Uiso 1.00 calc
H(29) H 0.6998 -0.0089 -0.1024 0.1022 Uiso 1.00 calc
H(30) H 0.7705 -0.2922 0.0110 0.1089 Uiso 1.00 calc
H(31) H 0.7092 -0.3013 -0.0695 0.0904 Uiso 1.00 calc
H(32) H 0.8361 -0.2576 -0.0606 0.1058 Uiso 1.00 calc

loop_
_atom_site_aniso_label
_atom_site_aniso_U_11
_atom_site_aniso_U_22
_atom_site_aniso_U_33
_atom_site_aniso_U_12
_atom_site_aniso_U_13
_atom_site_aniso_U_23
S(1) 0.0598(4) 0.0560(4) 0.0665(5) -0.0151(4) -0.0131(5) 0.0076(5)
O(1) 0.095(2) 0.075(2) 0.082(2) 0.022(1) 0.015(2) -0.017(2)
O(2) 0.067(1) 0.046(1) 0.059(1) -0.008(1) -0.005(1) 0.002(1)
O(3) 0.123(3) 0.196(5) 0.094(3) -0.063(3) -0.012(2) 0.073(3)
O(4) 0.051(1) 0.067(1) 0.046(1) -0.011(1) 0.001(1) -0.016(1)
O(5) 0.069(2) 0.083(2) 0.051(1) -0.003(1) 0.016(1) -0.017(1)
O(6) 0.120(3) 0.090(2) 0.073(2) -0.040(2) -0.041(2) 0.012(2)
O(7) 0.056(1) 0.078(2) 0.092(2) -0.010(1) 0.003(1) 0.014(2)
N(1) 0.059(1) 0.048(1) 0.060(2) -0.006(1) -0.006(1) 0.004(1)
N(2) 0.043(1) 0.052(1) 0.055(1) -0.003(1) 0.004(1) -0.010(1)
C(1) 0.081(3) 0.063(2) 0.045(2) -0.004(2) -0.004(2) -0.009(2)
C(2) 0.075(3) 0.065(2) 0.055(2) -0.008(2) -0.011(2) 0.006(2)
C(3) 0.052(2) 0.043(1) 0.071(2) 0.002(1) -0.006(1) 0.001(2)
C(4) 0.045(1) 0.042(1) 0.058(2) -0.001(1) -0.009(1) -0.001(1)
C(5) 0.060(2) 0.054(2) 0.057(2) -0.005(2) -0.020(1) -0.007(1)
C(6) 0.083(2) 0.053(2) 0.059(2) -0.008(2) -0.011(2) -0.014(2)
C(7) 0.080(2) 0.039(2) 0.056(2) -0.002(1) -0.002(1) -0.004(1)
C(8) 0.054(2) 0.041(1) 0.054(2) 0.003(1) -0.006(1) -0.005(1)
C(9) 0.040(1) 0.041(1) 0.048(2) -0.002(1) -0.003(1) -0.005(1)
C(10) 0.042(1) 0.055(2) 0.075(2) -0.001(1) -0.007(1) 0.000(2)
C(11) 0.046(1) 0.066(2) 0.074(2) -0.008(2) 0.007(2) -0.010(2)
C(12) 0.063(2) 0.061(2) 0.083(2) 0.017(2) -0.025(2) -0.012(2)
C(13) 0.096(3) 0.259(9) 0.104(4) -0.032(4) -0.028(3) 0.114(5)
C(14) 0.099(3) 0.111(4) 0.068(3) -0.009(3) -0.021(2) 0.027(2)
C(15) 0.051(1) 0.054(2) 0.044(2) -0.006(1) 0.001(1) -0.002(1)
C(16) 0.062(2) 0.071(2) 0.052(2) -0.021(2) -0.009(2) -0.015(2)
C(17) 0.063(2) 0.133(4) 0.080(3) -0.030(3) 0.004(2) -0.025(3)
C(18) 0.089(3) 0.104(3) 0.056(2) -0.022(3) -0.017(2) 0.005(2)
C(19) 0.093(3) 0.067(2) 0.076(3) -0.027(2) -0.003(3) -0.018(2)
C(20) 0.066(2) 0.048(2) 0.070(2) -0.013(1) 0.011(2) 0.002(1)
C(21) 0.081(3) 0.063(2) 0.081(2) 0.002(2) -0.011(2) 0.000(2)
C(22) 0.083(3) 0.069(3) 0.144(5) 0.003(2) -0.024(3) 0.012(3)
C(23) 0.068(3) 0.059(2) 0.187(5) -0.003(2) 0.008(3) -0.018(3)
C(24) 0.116(5) 0.070(3) 0.154(5) -0.009(2) 0.047(3) -0.040(4)
C(25) 0.123(4) 0.065(2) 0.082(3) -0.021(2) 0.029(3) -0.017(2)

loop_
_atom_type_symbol
_atom_type_description
_atom_type_scat_dispersion_real
_atom_type_scat_dispersion_imag
_atom_type_scat_source
C C 0.018 0.009
;International Tables for Crystallography
(1992, Vol. C, Tables 4.2.6.8 and 6.1.1.1)
;
H H 0.000 0.000
;International Tables for Crystallography
(1992, Vol. C, Table 6.1.1.2)
;
N N 0.031 0.018
;International Tables for Crystallography
(1992, Vol. C, Tables 4.2.6.8 and 6.1.1.1)
;
O O 0.049 0.032
;International Tables for Crystallography
(1992, Vol. C, Tables 4.2.6.8 and 6.1.1.1)
;
S S 0.333 0.557
;International Tables for Crystallography
(1992, Vol. C, Tables 4.2.6.8 and 6.1.1.1)
;

loop_
_geom_angle_atom_site_label_1
_geom_angle_atom_site_label_2
_geom_angle_atom_site_label_3
_geom_angle
_geom_angle_publ_flag
O(6) S(1) O(7) 119.1(2) yes
O(6) S(1) N(1) 107.5(2) yes
O(6) S(1) C(20) 107.3(3) yes
O(7) S(1) N(1) 106.9(2) yes
O(7) S(1) C(20) 108.2(2) yes
N(1) S(1) C(20) 107.2(2) yes
C(8) O(2) C(14) 112.3(4) yes
C(15) O(4) C(16) 120.5(3) yes
S(1) N(1) C(2) 120.0(3) yes
S(1) N(1) C(3) 118.7(3) yes
C(2) N(1) C(3) 112.7(3) yes
C(9) N(2) C(11) 111.6(3) yes
C(9) N(2) C(15) 125.6(3) yes
C(11) N(2) C(15) 118.4(3) yes
C(2) C(1) C(5) 112.8(4) yes
N(1) C(2) C(1) 107.1(3) yes
N(1) C(3) C(4) 111.7(3) yes
C(3) C(4) C(5) 109.3(3) yes
C(3) C(4) C(9) 108.6(3) yes
C(3) C(4) C(10) 107.3(3) yes
C(5) C(4) C(9) 114.3(3) yes
C(5) C(4) C(10) 114.7(3) yes
C(9) C(4) C(10) 102.2(3) yes
C(1) C(5) C(4) 113.6(3) yes
C(1) C(5) C(6) 109.7(4) yes
C(4) C(5) C(6) 112.0(3) yes
C(5) C(6) C(7) 108.8(3) yes
O(1) C(7) C(6) 125.4(4) yes
O(1) C(7) C(8) 121.1(4) yes
C(6) C(7) C(8) 113.5(4) yes
O(2) C(8) C(7) 104.6(3) yes
O(2) C(8) C(9) 108.8(3) yes
O(2) C(8) C(12) 104.7(3) yes
C(7) C(8) C(9) 110.6(3) yes
C(7) C(8) C(12) 114.4(4) yes
C(9) C(8) C(12) 113.1(3) yes
N(2) C(9) C(4) 102.7(3) yes
N(2) C(9) C(8) 109.9(3) yes
C(4) C(9) C(8) 114.7(3) yes
C(4) C(10) C(11) 105.2(3) yes
N(2) C(11) C(10) 104.8(3) yes
C(8) C(12) C(13) 105.7(4) yes
C(12) C(13) C(14) 107.8(5) yes
O(2) C(14) O(3) 119.9(6) yes
O(2) C(14) C(13) 109.0(5) yes
O(3) C(14) C(13) 131.0(5) yes
O(4) C(15) O(5) 126.6(4) yes
O(4) C(15) N(2) 110.4(3) yes
O(5) C(15) N(2) 123.0(4) yes
O(4) C(16) C(17) 101.8(3) yes
O(4) C(16) C(18) 108.6(3) yes
O(4) C(16) C(19) 110.1(4) yes
C(17) C(16) C(18) 112.3(5) yes
C(17) C(16) C(19) 111.0(4) yes
C(18) C(16) C(19) 112.4(4) yes
S(1) C(20) C(21) 119.7(4) yes
S(1) C(20) C(25) 120.0(5) yes
C(21) C(20) C(25) 120.3(5) yes
C(20) C(21) C(22) 119.4(6) yes
C(21) C(22) C(23) 120.2(7) yes
C(22) C(23) C(24) 120.8(6) yes
C(23) C(24) C(25) 120.2(6) yes
C(20) C(25) C(24) 119.0(6) yes

loop_
_geom_bond_atom_site_label_1
_geom_bond_atom_site_label_2
_geom_bond_distance
_geom_bond_publ_flag
S(1) O(6) 1.428(4) yes
S(1) O(7) 1.426(4) yes
S(1) N(1) 1.625(3) yes
S(1) C(20) 1.772(4) yes
O(1) C(7) 1.192(5) yes
O(2) C(8) 1.452(5) yes
O(2) C(14) 1.335(6) yes
O(3) C(14) 1.191(7) yes
O(4) C(15) 1.342(4) yes
O(4) C(16) 1.483(4) yes
O(5) C(15) 1.204(5) yes
N(1) C(2) 1.466(6) yes
N(1) C(3) 1.454(5) yes
N(2) C(9) 1.459(5) yes
N(2) C(11) 1.466(5) yes
N(2) C(15) 1.367(5) yes
C(1) C(2) 1.509(6) yes
C(1) C(5) 1.526(6) yes
C(3) C(4) 1.544(5) yes
C(4) C(5) 1.538(6) yes
C(4) C(9) 1.546(5) yes
C(4) C(10) 1.537(6) yes
C(5) C(6) 1.538(6) yes
C(6) C(7) 1.490(6) yes
C(7) C(8) 1.541(5) yes
C(8) C(9) 1.558(5) yes
C(8) C(12) 1.529(6) yes
C(10) C(11) 1.525(6) yes
C(12) C(13) 1.443(8) yes
C(13) C(14) 1.482(8) yes
C(16) C(17) 1.487(6) yes
C(16) C(18) 1.515(6) yes
C(16) C(19) 1.509(7) yes
C(20) C(21) 1.367(7) yes
C(20) C(25) 1.382(7) yes
C(21) C(22) 1.386(7) yes
C(22) C(23) 1.35(1) yes
C(23) C(24) 1.36(1) yes
C(24) C(25) 1.383(9) yes

loop_
_geom_contact_atom_site_label_1
_geom_contact_atom_site_label_2
_geom_contact_distance
_geom_contact_site_symmetry_2
O(1) C(23) 3.478(7) 4_445
O(1) C(18) 3.515(6) 3_655
O(3) C(21) 3.306(7) 2_754
O(3) C(12) 3.469(6) 4_555
O(5) C(1) 3.248(5) 2_754
O(5) C(5) 3.410(5) 2_754
O(5) C(6) 3.587(5) 2_754
O(6) C(10) 3.581(5) 4_445
O(7) C(3) 3.566(5) 4_445
C(18) C(21) 3.573(8) 3_654

loop_
_geom_torsion_atom_site_label_1
_geom_torsion_atom_site_label_2
_geom_torsion_atom_site_label_3
_geom_torsion_atom_site_label_4
_geom_torsion
_geom_torsion_publ_flag
S(1) N(1) C(2) C(1) -148.7(3) yes
S(1) N(1) C(3) C(4) 149.1(3) yes
S(1) C(20) C(21) C(22) 178.1(4) yes
S(1) C(20) C(25) C(24) -177.0(4) yes
O(1) C(7) C(6) C(5) 115.0(5) yes
O(1) C(7) C(8) O(2) 120.2(4) yes
O(1) C(7) C(8) C(9) -122.8(4) yes
O(1) C(7) C(8) C(12) 6.2(6) yes
O(2) C(8) C(7) C(6) -62.0(4) yes
O(2) C(8) C(9) N(2) -43.6(4) yes
O(2) C(8) C(9) C(4) 71.5(4) yes
O(2) C(8) C(12) C(13) 6.8(6) yes
O(2) C(14) C(13) C(12) 4.2(10) yes
O(3) C(14) O(2) C(8) -177.3(6) yes
O(3) C(14) C(13) C(12) -178.5(8) yes
O(4) C(15) N(2) C(9) 13.0(5) yes
O(4) C(15) N(2) C(11) 167.4(4) yes
O(5) C(15) O(4) C(16) -0.5(7) yes
O(5) C(15) N(2) C(9) -167.8(4) yes
O(5) C(15) N(2) C(11) -13.4(6) yes
O(6) S(1) N(1) C(2) 156.6(4) yes
O(6) S(1) N(1) C(3) -57.9(4) yes
O(6) S(1) C(20) C(21) 178.0(4) yes
O(6) S(1) C(20) C(25) -3.7(4) yes
O(7) S(1) N(1) C(2) 27.6(4) yes
O(7) S(1) N(1) C(3) 173.1(3) yes
O(7) S(1) C(20) C(21) -52.2(4) yes
O(7) S(1) C(20) C(25) 126.0(4) yes
N(1) S(1) C(20) C(21) 62.8(4) yes
N(1) S(1) C(20) C(25) -119.0(4) yes
N(1) C(2) C(1) C(5) -56.4(5) yes
N(1) C(3) C(4) C(5) 50.9(4) yes
N(1) C(3) C(4) C(9) -74.4(4) yes
N(1) C(3) C(4) C(10) 175.9(3) yes
N(2) C(9) C(4) C(3) -77.3(4) yes
N(2) C(9) C(4) C(5) 160.3(3) yes
N(2) C(9) C(4) C(10) 35.9(3) yes
N(2) C(9) C(8) C(7) -157.9(3) yes
N(2) C(9) C(8) C(12) 72.4(4) yes
N(2) C(11) C(10) C(4) 18.0(4) yes
N(2) C(15) O(4) C(16) 178.6(3) yes
C(1) C(2) N(1) C(3) 63.9(5) yes
C(1) C(5) C(4) C(3) -45.1(4) yes
C(1) C(5) C(4) C(9) 76.8(4) yes
C(1) C(5) C(4) C(10) -165.7(4) yes
C(1) C(5) C(6) C(7) -69.2(5) yes
C(2) N(1) S(1) C(20) -88.2(4) yes
C(2) N(1) C(3) C(4) -63.0(4) yes
C(2) C(1) C(5) C(4) 50.0(5) yes
C(2) C(1) C(5) C(6) 176.3(4) yes
C(3) N(1) S(1) C(20) 57.3(4) yes
C(3) C(4) C(5) C(6) -170.2(3) yes
C(3) C(4) C(9) C(8) 163.5(3) yes
C(3) C(4) C(10) C(11) 80.9(4) yes
C(4) C(5) C(6) C(7) 58.0(5) yes
C(4) C(9) N(2) C(11) -26.5(4) yes
C(4) C(9) N(2) C(15) 129.4(4) yes
C(4) C(9) C(8) C(7) -42.8(5) yes
C(4) C(9) C(8) C(12) -172.6(4) yes
C(5) C(4) C(9) C(8) 41.2(5) yes
C(5) C(4) C(10) C(11) -157.5(3) yes
C(5) C(6) C(7) C(8) -62.6(5) yes
C(6) C(5) C(4) C(9) -48.2(5) yes
C(6) C(5) C(4) C(10) 69.2(4) yes
C(6) C(7) C(8) C(9) 55.0(5) yes
C(6) C(7) C(8) C(12) -176.0(4) yes
C(7) C(8) O(2) C(14) -125.1(4) yes
C(7) C(8) C(12) C(13) 120.6(6) yes
C(8) O(2) C(14) C(13) 0.4(8) yes
C(8) C(9) N(2) C(11) 96.0(4) yes
C(8) C(9) N(2) C(15) -108.1(4) yes
C(8) C(9) C(4) C(10) -83.3(4) yes
C(8) C(12) C(13) C(14) -6.7(9) yes
C(9) N(2) C(11) C(10) 5.6(4) yes
C(9) C(4) C(10) C(11) -33.3(4) yes
C(9) C(8) O(2) C(14) 116.7(4) yes
C(9) C(8) C(12) C(13) -111.6(6) yes
C(10) C(11) N(2) C(15) -152.2(4) yes
C(12) C(8) O(2) C(14) -4.5(5) yes
C(15) O(4) C(16) C(17) 175.3(4) yes
C(15) O(4) C(16) C(18) -66.0(5) yes
C(15) O(4) C(16) C(19) 57.5(5) yes
C(20) C(21) C(22) C(23) -0.3(9) yes
C(20) C(25) C(24) C(23) -2.0(9) yes
C(21) C(20) C(25) C(24) 1.2(7) yes
C(21) C(22) C(23) C(24) 0(1) yes
C(22) C(21) C(20) C(25) -0.1(8) yes
C(22) C(23) C(24) C(25) 1(1) yes
C(22) C(23) C(24) C(25) 1(1) yes
